data_4333289
loop_
_publ_author_name
'Habata, Yoichi'
'Noto, Kanae'
'Osaka, Futoshi'

_publ_section_title
;
 Substituent Effects on the Structures of Silver Complexes with
 Monoazatrithia-12-Crown-4 Ethers Bearing Substituted Aromatic Rings
;
_journal_issue 16
_journal_name_full 'Inorganic Chemistry'
_journal_page_first 6529
_journal_page_last 6534
_journal_paper_doi 10.1021/ic700538f
_journal_volume 46
_journal_year 2007
_chemical_absolute_configuration unk
_chemical_formula_sum 'C19 H27 Ag F5 N O4 S4'
_chemical_formula_weight 664.53
_chemical_name_systematic
;
  ?
;
_space_group_IT_number 19
_symmetry_cell_setting orthorhombic
_symmetry_space_group_name_Hall 'P 2ac 2ab'
_symmetry_space_group_name_H-M 'P 21 21 21'
_atom_sites_solution_hydrogens geom
_atom_sites_solution_primary direct
_atom_sites_solution_secondary difmap
_audit_creation_method SHELXL-97
_cell_angle_alpha 90.00
_cell_angle_beta 90.00
_cell_angle_gamma 90.00
_cell_formula_units_Z 4
_cell_length_a 9.5868(6)
_cell_length_b 11.6802(7)
_cell_length_c 22.3982(14)
_cell_measurement_temperature 90
_cell_volume 2508.1(3)
_computing_cell_refinement 'Bruker SMART'
_computing_data_collection 'Bruker SMART'
_computing_data_reduction 'Bruker SAINT'
_computing_molecular_graphics 'Bruker SHELXTL'
_computing_publication_material 'Bruker SHELXTL'
_computing_structure_refinement 'SHELXL-97 (Sheldrick, 1997)'
_computing_structure_solution 'SHELXS-97 (Sheldrick, 1990)'
_diffrn_ambient_temperature 90
_diffrn_detector_area_resol_mean 8.366
_diffrn_measured_fraction_theta_full 0.998
_diffrn_measured_fraction_theta_max 0.998
_diffrn_measurement_device_type 'CCD area detector'
_diffrn_measurement_method 'phi and omega scans'
_diffrn_radiation_monochromator graphite
_diffrn_radiation_source 'fine-focus sealed tube'
_diffrn_radiation_type MoK\a
_diffrn_radiation_wavelength 0.71073
_diffrn_reflns_av_R_equivalents 0.0311
_diffrn_reflns_av_sigmaI/netI 0.0244
_diffrn_reflns_limit_h_max 11
_diffrn_reflns_limit_h_min -12
_diffrn_reflns_limit_k_max 15
_diffrn_reflns_limit_k_min -12
_diffrn_reflns_limit_l_max 29
_diffrn_reflns_limit_l_min -26
_diffrn_reflns_number 18807
_diffrn_reflns_theta_full 28.36
_diffrn_reflns_theta_max 28.36
_diffrn_reflns_theta_min 1.82
_exptl_absorpt_coefficient_mu 1.201
_exptl_absorpt_correction_T_max 0.8605
_exptl_absorpt_correction_T_min 0.6536
_exptl_absorpt_correction_type empirical
_exptl_absorpt_process_details 'SADABS, Sheldrick, 1996'
_exptl_crystal_colour colorless
_exptl_crystal_density_diffrn 1.760
_exptl_crystal_density_method 'not measured'
_exptl_crystal_description block
_exptl_crystal_F_000 1344
_exptl_crystal_size_max 0.39
_exptl_crystal_size_mid 0.24
_exptl_crystal_size_min 0.13
_refine_diff_density_max 0.953
_refine_diff_density_min -1.261
_refine_diff_density_rms 0.083
_refine_ls_abs_structure_details 'Flack (1983), 2732 Friedel pairs'
_refine_ls_abs_structure_Flack 0.54(3)
_refine_ls_extinction_method none
_refine_ls_goodness_of_fit_ref 1.042
_refine_ls_hydrogen_treatment constr
_refine_ls_matrix_type full
_refine_ls_number_parameters 327
_refine_ls_number_reflns 3532
_refine_ls_number_restraints 0
_refine_ls_restrained_S_all 1.042
_refine_ls_R_factor_all 0.0322
_refine_ls_R_factor_gt 0.0312
_refine_ls_shift/su_max 0.003
_refine_ls_shift/su_mean 0.000
_refine_ls_structure_factor_coef Fsqd
_refine_ls_weighting_details 'calc w=1/[\s^2^(Fo^2^)+(0.0283P)^2^+4.5716P] where P=(Fo^2^+2Fc^2^)/3'
_refine_ls_weighting_scheme calc
_refine_ls_wR_factor_gt 0.0737
_refine_ls_wR_factor_ref 0.0744
_reflns_number_gt 3421
_reflns_number_total 3532
_reflns_threshold_expression >2sigma(I)
_cod_data_source_file ic700538fsup1.cif
_cod_data_source_block ns3f_ag_p212121
_cod_depositor_comments
;
The following automatic conversions were performed:

'_symmetry_cell_setting' value 'Orthorhombic' changed to
'orthorhombic' according to
/home/saulius/struct/CIF-dictionaries/cif_core.dic dictionary named
'cif_core.dic' version 2.4.2 from 2011-04-26.

Automatic conversion script
Id: cif_fix_values 1891 2012-01-12 08:04:46Z andrius 
;
_cod_original_sg_symbol_H-M P2(1)2(1)2(1)
_cod_database_code 4333289

loop_
_symmetry_equiv_pos_as_xyz
'x, y, z'
'-x+1/2, -y, z+1/2'
'-x, y+1/2, -z+1/2'
'x+1/2, -y+1/2, -z'

loop_
_atom_site_label
_atom_site_type_symbol
_atom_site_fract_x
_atom_site_fract_y
_atom_site_fract_z
_atom_site_U_iso_or_equiv
_atom_site_adp_type
_atom_site_occupancy
_atom_site_symmetry_multiplicity
_atom_site_calc_flag
_atom_site_refinement_flags
_atom_site_disorder_assembly
_atom_site_disorder_group
Ag1 Ag 0.36013(3) 0.22729(3) 0.950039(13) 0.02843(8) Uani 1 1 d . . .
C1 C 0.4718(5) 0.0382(4) 0.8511(2) 0.0278(8) Uani 1 1 d . . .
H1A H 0.5430 0.0060 0.8784 0.033 Uiso 1 1 calc R . .
H1B H 0.4962 0.0142 0.8101 0.033 Uiso 1 1 calc R . .
C2 C 0.3312(5) -0.0119(4) 0.8671(3) 0.0402(12) Uani 1 1 d . A .
H2A H 0.3317 -0.0953 0.8593 0.048 Uiso 1 1 calc R . .
H2B H 0.2581 0.0234 0.8419 0.048 Uiso 1 1 calc R . .
C5 C -0.0022(4) 0.3123(4) 0.91251(17) 0.0262(8) Uani 1 1 d . A .
H5A H -0.0947 0.2842 0.8993 0.031 Uiso 1 1 calc R . .
H5B H -0.0144 0.3926 0.9258 0.031 Uiso 1 1 calc R . .
C6 C 0.0955(4) 0.3118(4) 0.85871(18) 0.0268(8) Uani 1 1 d . A .
H6A H 0.0523 0.3549 0.8255 0.032 Uiso 1 1 calc R . .
H6B H 0.1108 0.2320 0.8453 0.032 Uiso 1 1 calc R . .
C7 C 0.3680(5) 0.3434(3) 0.81309(16) 0.0230(7) Uani 1 1 d . A .
H7A H 0.3178 0.3704 0.7771 0.028 Uiso 1 1 calc R . .
H7B H 0.4557 0.3879 0.8159 0.028 Uiso 1 1 calc R . .
C8 C 0.4056(4) 0.2181(4) 0.80402(16) 0.0230(7) Uani 1 1 d . . .
H8A H 0.3190 0.1746 0.7959 0.028 Uiso 1 1 calc R . .
H8B H 0.4659 0.2117 0.7683 0.028 Uiso 1 1 calc R . .
C9 C 0.6233(4) 0.2043(3) 0.86277(16) 0.0217(7) Uani 1 1 d . . .
H9A H 0.6583 0.1738 0.9012 0.026 Uiso 1 1 calc R . .
H9B H 0.6226 0.2889 0.8659 0.026 Uiso 1 1 calc R . .
C10 C 0.7247(4) 0.1708(3) 0.81423(17) 0.0214(7) Uani 1 1 d . . .
C11 C 0.7470(4) 0.2411(3) 0.76480(16) 0.0232(7) Uani 1 1 d . . .
H11 H 0.6988 0.3117 0.7609 0.028 Uiso 1 1 calc R . .
C12 C 0.8412(4) 0.2057(3) 0.72136(17) 0.0248(8) Uani 1 1 d . . .
C13 C 0.9163(5) 0.1057(4) 0.72417(18) 0.0258(8) Uani 1 1 d . . .
H13 H 0.9800 0.0836 0.6938 0.031 Uiso 1 1 calc R . .
C14 C 0.8926(4) 0.0396(4) 0.77418(19) 0.0260(8) Uani 1 1 d . . .
C15 C 0.7991(4) 0.0686(3) 0.81858(18) 0.0223(7) Uani 1 1 d . . .
H15 H 0.7856 0.0193 0.8518 0.027 Uiso 1 1 calc R . .
C16 C 0.1806(6) 0.8027(4) 0.1368(2) 0.0357(11) Uani 1 1 d . . .
C17 C 0.8182(5) 0.8534(5) 0.0417(3) 0.0526(16) Uani 1 1 d . . .
H17A H 0.9015 0.8868 0.0232 0.079 Uiso 1 1 calc R . .
H17B H 0.8174 0.7705 0.0348 0.079 Uiso 1 1 calc R . .
H17C H 0.8194 0.8685 0.0847 0.079 Uiso 1 1 calc R . .
C18 C 0.6921(5) 0.9051(4) 0.0150(2) 0.0321(9) Uani 1 1 d . . .
C19 C 0.5586(6) 0.8561(6) 0.0370(3) 0.0619(19) Uani 1 1 d . . .
H19A H 0.5495 0.8710 0.0799 0.093 Uiso 1 1 calc R . .
H19B H 0.5576 0.7733 0.0299 0.093 Uiso 1 1 calc R . .
H19C H 0.4805 0.8917 0.0158 0.093 Uiso 1 1 calc R . .
C3A C 0.1213(8) -0.0065(7) 0.9641(3) 0.0267(15) Uani 0.55 1 d P A 2
H3A1 H 0.0903 -0.0819 0.9489 0.032 Uiso 0.55 1 calc PR A 2
H3A2 H 0.1132 -0.0080 1.0082 0.032 Uiso 0.55 1 calc PR A 2
C4A C 0.0257(8) 0.0854(7) 0.9397(4) 0.0198(16) Uani 0.55 1 d P A 2
H4A1 H -0.0724 0.0613 0.9455 0.024 Uiso 0.55 1 calc PR A 2
H4A2 H 0.0421 0.0933 0.8963 0.024 Uiso 0.55 1 calc PR A 2
C3B C 0.0871(10) 0.0193(8) 0.9191(4) 0.0264(19) Uani 0.45 1 d P A 1
H3B1 H 0.0785 0.0598 0.8804 0.032 Uiso 0.45 1 calc PR A 1
H3B2 H 0.0503 -0.0594 0.9142 0.032 Uiso 0.45 1 calc PR A 1
C4B C 0.0067(11) 0.0813(9) 0.9664(5) 0.0217(19) Uani 0.45 1 d P A 1
H4B1 H 0.0205 0.0410 1.0048 0.026 Uiso 0.45 1 calc PR A 1
H4B2 H -0.0938 0.0769 0.9565 0.026 Uiso 0.45 1 calc PR A 1
F1 F 0.8600(3) 0.2732(2) 0.67256(11) 0.0335(5) Uani 1 1 d . . .
F2 F 0.9653(3) -0.0595(2) 0.77990(12) 0.0364(6) Uani 1 1 d . . .
F3 F 0.0539(4) 0.7672(3) 0.14883(15) 0.0544(9) Uani 1 1 d . . .
F4 F 0.2101(6) 0.7743(3) 0.08062(15) 0.0791(14) Uani 1 1 d . . .
F5 F 0.2663(4) 0.7462(3) 0.17288(17) 0.0573(9) Uani 1 1 d . . .
N1 N 0.4775(3) 0.1646(3) 0.85459(15) 0.0204(6) Uani 1 1 d . . .
O1 O 0.3406(4) 0.9784(3) 0.13199(17) 0.0453(9) Uani 1 1 d . . .
O2 O 0.1619(5) 0.9751(3) 0.20818(14) 0.0447(10) Uani 1 1 d . . .
O3 O 0.1001(4) 1.0039(3) 0.10510(15) 0.0369(8) Uani 1 1 d . . .
O4 O 0.6938(4) 0.9840(3) -0.02045(18) 0.0444(9) Uani 1 1 d . . .
S1 S 0.29206(16) 0.01375(11) 0.94515(9) 0.0575(5) Uani 1 1 d . . .
S2 S 0.05223(9) 0.22796(9) 0.97624(4) 0.02082(17) Uani 1 1 d . . .
S3 S 0.26207(11) 0.37664(8) 0.87800(4) 0.02210(19) Uani 1 1 d . . .
S4 S 0.19898(11) 0.95674(8) 0.14670(4) 0.02288(19) Uani 1 1 d . . .

loop_
_atom_site_aniso_label
_atom_site_aniso_U_11
_atom_site_aniso_U_22
_atom_site_aniso_U_33
_atom_site_aniso_U_23
_atom_site_aniso_U_13
_atom_site_aniso_U_12
Ag1 0.02142(13) 0.04611(18) 0.01775(12) 0.00154(13) -0.00271(11) -0.00137(13)
C1 0.032(2) 0.0219(18) 0.030(2) -0.0028(16) 0.0011(17) -0.0019(17)
C2 0.032(2) 0.025(2) 0.063(3) 0.010(2) -0.010(2) -0.0062(18)
C5 0.0200(18) 0.036(2) 0.0229(18) 0.0057(16) 0.0013(15) 0.0010(17)
C6 0.0244(18) 0.037(2) 0.0190(17) 0.0052(16) -0.0051(15) -0.0043(17)
C7 0.0255(18) 0.0254(17) 0.0183(16) 0.0028(14) 0.0021(16) -0.0010(18)
C8 0.0240(17) 0.0272(19) 0.0178(16) -0.0045(15) -0.0008(13) -0.0007(17)
C9 0.0211(17) 0.0224(17) 0.0216(16) -0.0046(13) -0.0017(14) 0.0000(15)
C10 0.0195(17) 0.0250(18) 0.0196(17) -0.0066(15) -0.0030(14) 0.0002(15)
C11 0.0253(18) 0.0212(17) 0.0232(17) -0.0038(14) -0.0014(14) -0.0011(16)
C12 0.028(2) 0.0230(18) 0.0234(17) -0.0008(14) -0.0001(15) -0.0034(16)
C13 0.0250(19) 0.029(2) 0.0234(18) -0.0083(16) 0.0020(15) -0.0006(17)
C14 0.025(2) 0.0245(18) 0.0282(19) -0.0059(16) -0.0063(16) 0.0045(16)
C15 0.0251(18) 0.0212(17) 0.0207(17) -0.0025(15) -0.0031(15) 0.0027(16)
C16 0.055(3) 0.0212(19) 0.031(2) -0.0006(16) 0.005(2) -0.0035(19)
C17 0.034(2) 0.032(2) 0.092(5) 0.006(3) 0.011(3) 0.001(2)
C18 0.037(2) 0.030(2) 0.029(2) -0.0073(18) 0.0011(18) -0.0069(19)
C19 0.044(3) 0.074(4) 0.068(4) 0.035(4) -0.006(3) -0.012(3)
C3A 0.024(3) 0.025(3) 0.031(4) 0.006(3) 0.003(3) 0.000(3)
C4A 0.020(4) 0.023(4) 0.016(4) 0.001(3) 0.005(3) -0.005(3)
C3B 0.027(4) 0.020(4) 0.032(5) 0.001(4) -0.004(4) 0.005(4)
C4B 0.020(4) 0.023(4) 0.022(5) 0.008(5) 0.007(4) -0.005(4)
F1 0.0410(14) 0.0304(12) 0.0291(12) 0.0050(11) 0.0076(11) -0.0014(14)
F2 0.0404(15) 0.0308(13) 0.0379(14) -0.0010(11) 0.0027(12) 0.0158(12)
F3 0.065(2) 0.0459(17) 0.0524(18) 0.0012(16) -0.0084(16) -0.0332(18)
F4 0.163(4) 0.0347(15) 0.0401(17) -0.0167(15) 0.031(2) 0.000(3)
F5 0.067(2) 0.0331(16) 0.072(2) 0.0188(15) 0.0055(19) 0.0158(16)
N1 0.0208(15) 0.0184(14) 0.0221(15) -0.0024(12) 0.0009(13) -0.0001(12)
O1 0.0302(18) 0.054(2) 0.052(2) 0.0245(18) -0.0022(16) -0.0108(17)
O2 0.083(3) 0.0271(15) 0.0243(15) -0.0018(12) 0.0079(18) -0.0082(19)
O3 0.0376(18) 0.0356(17) 0.0376(18) 0.0039(14) -0.0055(14) 0.0089(15)
O4 0.053(2) 0.0334(17) 0.047(2) 0.0064(16) 0.0027(18) -0.0113(17)
S1 0.0586(8) 0.0288(6) 0.0850(11) 0.0207(7) 0.0497(9) 0.0151(6)
S2 0.0187(4) 0.0245(4) 0.0193(4) 0.0014(4) 0.0010(3) 0.0001(4)
S3 0.0227(4) 0.0215(4) 0.0221(4) -0.0019(4) 0.0008(4) 0.0005(4)
S4 0.0274(5) 0.0200(4) 0.0213(4) 0.0030(4) 0.0002(4) -0.0038(4)

loop_
_atom_type_symbol
_atom_type_description
_atom_type_scat_dispersion_real
_atom_type_scat_dispersion_imag
_atom_type_scat_source
C C 0.0033 0.0016 'International Tables Vol C Tables 4.2.6.8 and 6.1.1.4'
H H 0.0000 0.0000 'International Tables Vol C Tables 4.2.6.8 and 6.1.1.4'
N N 0.0061 0.0033 'International Tables Vol C Tables 4.2.6.8 and 6.1.1.4'
O O 0.0106 0.0060 'International Tables Vol C Tables 4.2.6.8 and 6.1.1.4'
F F 0.0171 0.0103 'International Tables Vol C Tables 4.2.6.8 and 6.1.1.4'
S S 0.1246 0.1234 'International Tables Vol C Tables 4.2.6.8 and 6.1.1.4'
Ag Ag -0.8971 1.1015 'International Tables Vol C Tables 4.2.6.8 and 6.1.1.4'

loop_
_geom_angle_atom_site_label_1
_geom_angle_atom_site_label_2
_geom_angle_atom_site_label_3
_geom_angle
_geom_angle_site_symmetry_1
_geom_angle_site_symmetry_3
N1 Ag1 S2 106.76(8) . 4_557
N1 Ag1 S3 80.04(8) . .
S2 Ag1 S3 122.63(4) 4_557 .
N1 Ag1 S1 78.27(8) . .
S2 Ag1 S1 114.32(5) 4_557 .
S3 Ag1 S1 122.69(5) . .
N1 Ag1 S2 127.09(8) . .
S2 Ag1 S2 125.914(16) 4_557 .
S3 Ag1 S2 76.15(3) . .
S1 Ag1 S2 76.27(4) . .
N1 C1 C2 114.0(4) . .
N1 C1 H1A 108.8 . .
C2 C1 H1A 108.8 . .
N1 C1 H1B 108.8 . .
C2 C1 H1B 108.8 . .
H1A C1 H1B 107.6 . .
C1 C2 S1 110.4(4) . .
C1 C2 H2A 109.6 . .
S1 C2 H2A 109.6 . .
C1 C2 H2B 109.6 . .
S1 C2 H2B 109.6 . .
H2A C2 H2B 108.1 . .
C6 C5 S2 116.3(3) . .
C6 C5 H5A 108.2 . .
S2 C5 H5A 108.2 . .
C6 C5 H5B 108.2 . .
S2 C5 H5B 108.2 . .
H5A C5 H5B 107.4 . .
C5 C6 S3 110.5(3) . .
C5 C6 H6A 109.6 . .
S3 C6 H6A 109.6 . .
C5 C6 H6B 109.6 . .
S3 C6 H6B 109.6 . .
H6A C6 H6B 108.1 . .
C8 C7 S3 116.4(3) . .
C8 C7 H7A 108.2 . .
S3 C7 H7A 108.2 . .
C8 C7 H7B 108.2 . .
S3 C7 H7B 108.2 . .
H7A C7 H7B 107.3 . .
N1 C8 C7 114.7(3) . .
N1 C8 H8A 108.6 . .
C7 C8 H8A 108.6 . .
N1 C8 H8B 108.6 . .
C7 C8 H8B 108.6 . .
H8A C8 H8B 107.6 . .
N1 C9 C10 115.9(3) . .
N1 C9 H9A 108.3 . .
C10 C9 H9A 108.3 . .
N1 C9 H9B 108.3 . .
C10 C9 H9B 108.3 . .
H9A C9 H9B 107.4 . .
C11 C10 C15 118.7(4) . .
C11 C10 C9 121.2(4) . .
C15 C10 C9 120.1(4) . .
C12 C11 C10 118.7(4) . .
C12 C11 H11 120.6 . .
C10 C11 H11 120.6 . .
F1 C12 C13 117.5(4) . .
F1 C12 C11 118.4(4) . .
C13 C12 C11 124.1(4) . .
C12 C13 C14 115.3(4) . .
C12 C13 H13 122.4 . .
C14 C13 H13 122.4 . .
F2 C14 C13 118.0(4) . .
F2 C14 C15 118.3(4) . .
C13 C14 C15 123.7(4) . .
C14 C15 C10 119.4(4) . .
C14 C15 H15 120.3 . .
C10 C15 H15 120.3 . .
F3 C16 F5 106.9(4) . .
F3 C16 F4 108.3(5) . .
F5 C16 F4 108.7(5) . .
F3 C16 S4 112.1(4) . .
F5 C16 S4 110.9(3) . .
F4 C16 S4 109.9(3) . .
C18 C17 H17A 109.5 . .
C18 C17 H17B 109.5 . .
H17A C17 H17B 109.5 . .
C18 C17 H17C 109.5 . .
H17A C17 H17C 109.5 . .
H17B C17 H17C 109.5 . .
O4 C18 C17 124.3(5) . .
O4 C18 C19 121.3(5) . .
C17 C18 C19 114.4(4) . .
C18 C19 H19A 109.5 . .
C18 C19 H19B 109.5 . .
H19A C19 H19B 109.5 . .
C18 C19 H19C 109.5 . .
H19A C19 H19C 109.5 . .
H19B C19 H19C 109.5 . .
C4A C3A S1 113.1(5) . .
C4A C3A H3A1 109.0 . .
S1 C3A H3A1 109.0 . .
C4A C3A H3A2 109.0 . .
S1 C3A H3A2 109.0 . .
H3A1 C3A H3A2 107.8 . .
C3A C4A S2 113.0(6) . .
C3A C4A H4A1 109.0 . .
S2 C4A H4A1 109.0 . .
C3A C4A H4A2 109.0 . .
S2 C4A H4A2 109.0 . .
H4A1 C4A H4A2 107.8 . .
C4B C3B S1 107.9(7) . .
C4B C3B H3B1 110.1 . .
S1 C3B H3B1 110.1 . .
C4B C3B H3B2 110.1 . .
S1 C3B H3B2 110.1 . .
H3B1 C3B H3B2 108.4 . .
C3B C4B S2 115.3(7) . .
C3B C4B H4B1 108.5 . .
S2 C4B H4B1 108.5 . .
C3B C4B H4B2 108.5 . .
S2 C4B H4B2 108.5 . .
H4B1 C4B H4B2 107.5 . .
C8 N1 C1 111.6(3) . .
C8 N1 C9 113.9(3) . .
C1 N1 C9 110.7(3) . .
C8 N1 Ag1 108.8(2) . .
C1 N1 Ag1 108.5(3) . .
C9 N1 Ag1 103.0(2) . .
C3A S1 C2 114.6(3) . .
C3A S1 C3B 32.5(4) . .
C2 S1 C3B 85.9(3) . .
C3A S1 Ag1 111.5(3) . .
C2 S1 Ag1 98.52(15) . .
C3B S1 Ag1 102.9(3) . .
C4B S2 C5 110.8(4) . .
C4B S2 C4A 19.5(3) . .
C5 S2 C4A 95.7(3) . .
C4B S2 Ag1 95.8(4) . 4_457
C5 S2 Ag1 101.08(14) . 4_457
C4A S2 Ag1 111.7(3) . 4_457
C4B S2 Ag1 102.3(3) . .
C5 S2 Ag1 97.50(13) . .
C4A S2 Ag1 92.6(3) . .
Ag1 S2 Ag1 147.39(4) 4_457 .
C7 S3 C6 102.2(2) . .
C7 S3 Ag1 98.86(13) . .
C6 S3 Ag1 100.87(14) . .
O1 S4 O2 115.6(3) . .
O1 S4 O3 114.3(2) . .
O2 S4 O3 113.6(2) . .
O1 S4 C16 103.9(3) . .
O2 S4 C16 103.9(2) . .
O3 S4 C16 103.6(2) . .

loop_
_geom_bond_atom_site_label_1
_geom_bond_atom_site_label_2
_geom_bond_distance
_geom_bond_site_symmetry_2
Ag1 N1 2.524(3) .
Ag1 S2 2.5280(10) 4_557
Ag1 S3 2.5554(10) .
Ag1 S1 2.5805(15) .
Ag1 S2 3.0096(10) .
C1 N1 1.480(5) .
C1 C2 1.512(6) .
C1 H1A 0.9900 .
C1 H1B 0.9900 .
C2 S1 1.812(6) .
C2 H2A 0.9900 .
C2 H2B 0.9900 .
C5 C6 1.527(6) .
C5 S2 1.812(4) .
C5 H5A 0.9900 .
C5 H5B 0.9900 .
C6 S3 1.819(4) .
C6 H6A 0.9900 .
C6 H6B 0.9900 .
C7 C8 1.522(6) .
C7 S3 1.816(4) .
C7 H7A 0.9900 .
C7 H7B 0.9900 .
C8 N1 1.465(5) .
C8 H8A 0.9900 .
C8 H8B 0.9900 .
C9 N1 1.484(5) .
C9 C10 1.510(5) .
C9 H9A 0.9900 .
C9 H9B 0.9900 .
C10 C11 1.395(5) .
C10 C15 1.395(5) .
C11 C12 1.390(5) .
C11 H11 0.9500 .
C12 F1 1.360(4) .
C12 C13 1.373(6) .
C13 C14 1.379(6) .
C13 H13 0.9500 .
C14 F2 1.357(5) .
C14 C15 1.381(6) .
C15 H15 0.9500 .
C16 F3 1.312(6) .
C16 F5 1.329(6) .
C16 F4 1.331(5) .
C16 S4 1.822(4) .
C17 C18 1.477(7) .
C17 H17A 0.9800 .
C17 H17B 0.9800 .
C17 H17C 0.9800 .
C18 O4 1.217(6) .
C18 C19 1.487(7) .
C19 H19A 0.9800 .
C19 H19B 0.9800 .
C19 H19C 0.9800 .
C3A C4A 1.514(11) .
C3A S1 1.708(8) .
C3A H3A1 0.9900 .
C3A H3A2 0.9900 .
C4A S2 1.873(8) .
C4A H4A1 0.9900 .
C4A H4A2 0.9900 .
C3B C4B 1.498(14) .
C3B S1 2.051(10) .
C3B H3B1 0.9900 .
C3B H3B2 0.9900 .
C4B S2 1.781(10) .
C4B H4B1 0.9900 .
C4B H4B2 0.9900 .
O1 S4 1.419(4) .
O2 S4 1.438(3) .
O3 S4 1.439(3) .
S2 Ag1 2.5280(10) 4_457
